data_4073498
loop_
_publ_author_name
'Cai, Shuyi'
'Jin, Guo-Xin'

_publ_section_title
;
 Trinuclear Rh2M Complexes (M = Ni, Pd) Bridged by Butyl Selenolato and
 Carborane Diselenolato Ligands
;
_journal_issue 22
_journal_name_full Organometallics
_journal_page_first 5442
_journal_paper_doi 10.1021/om7004035
_journal_volume 26
_journal_year 2007
_chemical_formula_sum 'C33 H70 B20 Cl2 Ni Rh2 Se6'
_chemical_formula_weight 1492.28
_chemical_name_systematic
; 
 ? 
;
_space_group_IT_number 15
_symmetry_cell_setting monoclinic
_symmetry_space_group_name_Hall '-C 2yc'
_symmetry_space_group_name_H-M 'C 1 2/c 1'
_atom_sites_solution_hydrogens geom
_atom_sites_solution_primary direct
_atom_sites_solution_secondary difmap
_audit_creation_method SHELXL-97
_cell_angle_alpha 90.00
_cell_angle_beta 100.899(4)
_cell_angle_gamma 90.00
_cell_formula_units_Z 4
_cell_length_a 11.488(3)
_cell_length_b 21.292(5)
_cell_length_c 23.703(6)
_cell_measurement_reflns_used 754
_cell_measurement_temperature 298(2)
_cell_measurement_theta_max 23.497
_cell_measurement_theta_min 2.904
_cell_volume 5693(2)
_computing_cell_refinement 'Bruker SMART'
_computing_data_collection 'Bruker SMART'
_computing_data_reduction 'Bruker SHELXTL'
_computing_molecular_graphics 'Bruker SHELXTL'
_computing_publication_material 'Bruker SHELXTL'
_computing_structure_refinement 'SHELXL-97 (Sheldrick, 1997)'
_computing_structure_solution 'SHELXS-97 (Sheldrick, 1990)'
_diffrn_ambient_temperature 298(2)
_diffrn_measured_fraction_theta_full 0.996
_diffrn_measured_fraction_theta_max 0.996
_diffrn_measurement_device_type 'CCD area detector'
_diffrn_measurement_method 'phi and omega scans'
_diffrn_radiation_monochromator graphite
_diffrn_radiation_source 'fine-focus sealed tube'
_diffrn_radiation_type MoK\a
_diffrn_radiation_wavelength 0.71073
_diffrn_reflns_av_R_equivalents 0.0495
_diffrn_reflns_av_sigmaI/netI 0.0994
_diffrn_reflns_limit_h_max 14
_diffrn_reflns_limit_h_min -14
_diffrn_reflns_limit_k_max 24
_diffrn_reflns_limit_k_min -26
_diffrn_reflns_limit_l_max 29
_diffrn_reflns_limit_l_min -25
_diffrn_reflns_number 12943
_diffrn_reflns_theta_full 26.01
_diffrn_reflns_theta_max 26.01
_diffrn_reflns_theta_min 1.75
_diffrn_standards_decay_% 6.25
_exptl_absorpt_coefficient_mu 4.856
_exptl_absorpt_correction_T_max 0.7933
_exptl_absorpt_correction_T_min 0.4434
_exptl_absorpt_correction_type none
_exptl_crystal_density_diffrn 1.741
_exptl_crystal_density_method 'not measured'
_exptl_crystal_F_000 2896
_exptl_crystal_size_max 0.20
_exptl_crystal_size_mid 0.08
_exptl_crystal_size_min 0.05
_refine_diff_density_max 1.041
_refine_diff_density_min -0.657
_refine_diff_density_rms 0.098
_refine_ls_extinction_method none
_refine_ls_goodness_of_fit_ref 0.791
_refine_ls_hydrogen_treatment mixed
_refine_ls_matrix_type full
_refine_ls_number_parameters 298
_refine_ls_number_reflns 5575
_refine_ls_number_restraints 0
_refine_ls_restrained_S_all 0.791
_refine_ls_R_factor_all 0.0967
_refine_ls_R_factor_gt 0.0424
_refine_ls_shift/su_max 0.000
_refine_ls_shift/su_mean 0.000
_refine_ls_structure_factor_coef Fsqd
_refine_ls_weighting_details 'calc w=1/[\s^2^(Fo^2^)+(0.0382P)^2^+0.0000P] where P=(Fo^2^+2Fc^2^)/3'
_refine_ls_weighting_scheme calc
_refine_ls_wR_factor_gt 0.0820
_refine_ls_wR_factor_ref 0.0923
_reflns_number_gt 2839
_reflns_number_total 5575
_reflns_threshold_expression >2sigma(I)
_cod_data_source_file om7004035-file003.cif
_cod_data_source_block f40325a
_cod_depositor_comments
;
The following automatic conversions were performed:

'_symmetry_cell_setting' value 'Monoclinic' changed to 'monoclinic'
according to /home/saulius/struct/CIF-dictionaries/cif_core.dic
dictionary named 'cif_core.dic' version 2.4.1 from 2010-06-29.

Automatic conversion script
Id: cif_fix_values 1715 2011-07-08 13:25:40Z adriana 
;
_cod_original_sg_symbol_H-M C2/c
_cod_database_code 4073498

loop_
_symmetry_equiv_pos_as_xyz
'x, y, z'
'-x, y, -z+1/2'
'x+1/2, y+1/2, z'
'-x+1/2, y+1/2, -z+1/2'
'-x, -y, -z'
'x, -y, z-1/2'
'-x+1/2, -y+1/2, -z'
'x+1/2, -y+1/2, z-1/2'

loop_
_atom_site_label
_atom_site_type_symbol
_atom_site_fract_x
_atom_site_fract_y
_atom_site_fract_z
_atom_site_U_iso_or_equiv
_atom_site_adp_type
_atom_site_occupancy
_atom_site_symmetry_multiplicity
_atom_site_calc_flag
_atom_site_refinement_flags
Ni1 Ni 0.5000 0.17115(5) 0.2500 0.0413(3) Uani 1 2 d S
Rh1 Rh 0.46380(4) 0.17865(3) 0.39707(2) 0.04041(15) Uani 1 1 d .
Se1 Se 0.48350(6) 0.09909(3) 0.32444(3) 0.04015(18) Uani 1 1 d .
Se2 Se 0.68038(6) 0.18312(4) 0.42990(3) 0.0588(2) Uani 1 1 d .
Se3 Se 0.46441(7) 0.24716(3) 0.31430(3) 0.0547(2) Uani 1 1 d .
B3 B 0.7603(7) 0.1069(4) 0.3307(3) 0.058(2) Uani 1 1 d .
H3 H 0.7518 0.1486 0.3029 0.070 Uiso 1 1 calc R
B4 B 0.7196(7) 0.0299(4) 0.3048(3) 0.055(2) Uani 1 1 d .
H4 H 0.6841 0.0218 0.2589 0.066 Uiso 1 1 calc R
B5 B 0.6649(9) -0.0129(4) 0.3579(3) 0.066(3) Uani 1 1 d .
H5 H 0.5944 -0.0483 0.3472 0.079 Uiso 1 1 calc R
B6 B 0.6738(8) 0.0378(4) 0.4182(3) 0.055(2) Uani 1 1 d .
H6 H 0.6089 0.0359 0.4468 0.066 Uiso 1 1 calc R
B7 B 0.8249(8) 0.0545(5) 0.4434(4) 0.075(3) Uani 1 1 d .
H7 H 0.8603 0.0627 0.4892 0.090 Uiso 1 1 calc R
B8 B 0.7826(9) -0.0212(5) 0.4172(4) 0.078(3) Uani 1 1 d .
H8 H 0.7895 -0.0626 0.4454 0.093 Uiso 1 1 calc R
B9 B 0.8112(9) -0.0252(5) 0.3470(4) 0.077(3) Uani 1 1 d .
H9 H 0.8379 -0.0696 0.3293 0.092 Uiso 1 1 calc R
B10 B 0.8672(9) 0.0471(5) 0.3302(4) 0.078(3) Uani 1 1 d .
H10 H 0.9308 0.0498 0.3009 0.094 Uiso 1 1 calc R
B11 B 0.8757(8) 0.0972(5) 0.3896(4) 0.077(3) Uani 1 1 d .
H11 H 0.9443 0.1337 0.4002 0.093 Uiso 1 1 calc R
B12 B 0.9083(9) 0.0167(5) 0.3996(4) 0.085(3) Uani 1 1 d .
H12 H 0.9989 0.0001 0.4164 0.102 Uiso 1 1 calc R
C1 C 0.6451(6) 0.0664(3) 0.3500(2) 0.0436(17) Uani 1 1 d .
C2 C 0.7348(6) 0.1069(3) 0.3997(3) 0.0541(19) Uani 1 1 d .
C3 C 0.4186(7) 0.1546(4) 0.4813(3) 0.056(2) Uani 1 1 d .
C4 C 0.4091(7) 0.2218(4) 0.4706(3) 0.063(2) Uani 1 1 d .
C5 C 0.3161(7) 0.2301(4) 0.4219(4) 0.063(2) Uani 1 1 d .
C6 C 0.2771(6) 0.1711(4) 0.4006(3) 0.0563(19) Uani 1 1 d .
C7 C 0.3384(7) 0.1254(4) 0.4382(3) 0.059(2) Uani 1 1 d .
C8 C 0.4995(8) 0.1249(5) 0.5319(3) 0.109(3) Uani 1 1 d .
H8A H 0.5123 0.0816 0.5235 0.163 Uiso 1 1 calc R
H8B H 0.4637 0.1275 0.5653 0.163 Uiso 1 1 calc R
H8C H 0.5741 0.1466 0.5391 0.163 Uiso 1 1 calc R
C9 C 0.4711(8) 0.2726(5) 0.5089(4) 0.125(4) Uani 1 1 d .
H9A H 0.4214 0.2863 0.5348 0.188 Uiso 1 1 calc R
H9B H 0.4872 0.3075 0.4858 0.188 Uiso 1 1 calc R
H9C H 0.5443 0.2566 0.5304 0.188 Uiso 1 1 calc R
C10 C 0.2658(9) 0.2922(4) 0.3990(4) 0.125(4) Uani 1 1 d .
H10A H 0.2301 0.2878 0.3591 0.188 Uiso 1 1 calc R
H10B H 0.3283 0.3228 0.4028 0.188 Uiso 1 1 calc R
H10C H 0.2071 0.3057 0.4202 0.188 Uiso 1 1 calc R
C11 C 0.1793(7) 0.1576(5) 0.3491(4) 0.112(4) Uani 1 1 d .
H11A H 0.1035 0.1611 0.3603 0.169 Uiso 1 1 calc R
H11B H 0.1888 0.1159 0.3353 0.169 Uiso 1 1 calc R
H11C H 0.1839 0.1874 0.3191 0.169 Uiso 1 1 calc R
C12 C 0.3150(8) 0.0554(4) 0.4335(3) 0.100(3) Uani 1 1 d .
H12A H 0.2358 0.0469 0.4390 0.151 Uiso 1 1 calc R
H12B H 0.3706 0.0338 0.4624 0.151 Uiso 1 1 calc R
H12C H 0.3238 0.0410 0.3961 0.151 Uiso 1 1 calc R
C13 C 0.6045(7) 0.2995(3) 0.3251(3) 0.072(2) Uani 1 1 d .
H13A H 0.6740 0.2733 0.3367 0.086 Uiso 1 1 calc R
H13B H 0.6105 0.3191 0.2889 0.086 Uiso 1 1 calc R
C14 C 0.6032(8) 0.3506(4) 0.3704(3) 0.081(3) Uani 1 1 d .
H14A H 0.5265 0.3713 0.3629 0.097 Uiso 1 1 calc R
H14B H 0.6128 0.3311 0.4080 0.097 Uiso 1 1 calc R
C15 C 0.6963(9) 0.3982(4) 0.3714(4) 0.107(3) Uani 1 1 d .
H15A H 0.6963 0.4257 0.4040 0.129 Uiso 1 1 calc R
H15B H 0.7725 0.3771 0.3772 0.129 Uiso 1 1 calc R
C16 C 0.6837(10) 0.4366(4) 0.3192(4) 0.136(4) Uani 1 1 d .
H16A H 0.6389 0.4138 0.2874 0.205 Uiso 1 1 calc R
H16B H 0.7607 0.4463 0.3114 0.205 Uiso 1 1 calc R
H16C H 0.6430 0.4749 0.3246 0.205 Uiso 1 1 calc R
C17 C 1.0000 0.3583(11) 0.2500 0.205(9) Uiso 1 2 d S
Cl1 Cl 0.9290(5) 0.3004(3) 0.2889(2) 0.293(3) Uiso 1 1 d .

loop_
_atom_site_aniso_label
_atom_site_aniso_U_11
_atom_site_aniso_U_22
_atom_site_aniso_U_33
_atom_site_aniso_U_23
_atom_site_aniso_U_13
_atom_site_aniso_U_12
Ni1 0.0552(8) 0.0340(7) 0.0377(7) 0.000 0.0162(6) 0.000
Rh1 0.0475(3) 0.0378(3) 0.0390(3) -0.0041(3) 0.0162(2) -0.0002(3)
Se1 0.0486(4) 0.0359(4) 0.0373(4) -0.0028(3) 0.0117(3) -0.0025(3)
Se2 0.0498(5) 0.0600(5) 0.0668(5) -0.0240(4) 0.0119(4) -0.0044(4)
Se3 0.0841(6) 0.0373(4) 0.0495(5) 0.0000(4) 0.0300(4) 0.0040(4)
B3 0.065(6) 0.062(6) 0.051(5) -0.006(5) 0.021(5) -0.002(5)
B4 0.065(6) 0.063(6) 0.036(5) -0.006(4) 0.010(4) 0.020(5)
B5 0.105(8) 0.040(5) 0.053(6) 0.002(4) 0.014(5) 0.013(5)
B6 0.082(7) 0.047(6) 0.041(5) 0.008(4) 0.023(5) 0.016(5)
B7 0.057(6) 0.107(9) 0.057(6) -0.002(6) 0.001(5) 0.030(6)
B8 0.102(8) 0.081(8) 0.048(6) 0.009(5) 0.008(5) 0.039(7)
B9 0.099(8) 0.068(7) 0.059(6) -0.004(5) 0.005(6) 0.047(6)
B10 0.075(7) 0.108(9) 0.053(6) -0.005(6) 0.015(5) 0.034(6)
B11 0.040(6) 0.106(9) 0.087(7) -0.020(7) 0.015(5) 0.003(6)
B12 0.078(7) 0.116(9) 0.056(6) -0.012(6) 0.000(5) 0.050(7)
C1 0.059(5) 0.035(4) 0.035(4) -0.001(3) 0.006(3) 0.002(3)
C2 0.046(4) 0.067(5) 0.049(4) -0.008(4) 0.006(3) 0.003(4)
C3 0.066(5) 0.071(6) 0.036(4) 0.003(4) 0.019(4) 0.012(4)
C4 0.062(5) 0.079(6) 0.060(5) -0.033(5) 0.040(4) -0.019(5)
C5 0.068(6) 0.055(5) 0.080(6) 0.008(5) 0.049(5) 0.010(5)
C6 0.052(5) 0.061(6) 0.062(5) 0.002(5) 0.025(4) 0.001(4)
C7 0.078(6) 0.058(5) 0.050(5) -0.005(4) 0.035(4) -0.023(5)
C8 0.116(8) 0.161(10) 0.052(6) 0.020(6) 0.023(5) 0.031(7)
C9 0.124(8) 0.152(10) 0.124(8) -0.089(7) 0.083(7) -0.067(7)
C10 0.151(10) 0.083(7) 0.170(10) 0.047(7) 0.102(8) 0.072(7)
C11 0.052(6) 0.184(12) 0.099(7) -0.011(7) 0.009(5) -0.019(6)
C12 0.156(9) 0.065(6) 0.107(7) -0.006(5) 0.092(7) -0.030(6)
C13 0.105(7) 0.058(5) 0.059(5) -0.013(4) 0.033(5) -0.017(5)
C14 0.106(7) 0.080(6) 0.062(6) -0.019(5) 0.033(5) -0.013(6)
C15 0.157(10) 0.077(7) 0.098(8) -0.039(6) 0.048(7) -0.052(7)
C16 0.248(14) 0.081(8) 0.096(8) 0.005(6) 0.074(8) -0.046(8)

loop_
_atom_type_symbol
_atom_type_description
_atom_type_scat_dispersion_real
_atom_type_scat_dispersion_imag
_atom_type_scat_source
C C 0.0033 0.0016 'International Tables Vol C Tables 4.2.6.8 and 6.1.1.4'
H H 0.0000 0.0000 'International Tables Vol C Tables 4.2.6.8 and 6.1.1.4'
B B 0.0013 0.0007 'International Tables Vol C Tables 4.2.6.8 and 6.1.1.4'
Cl Cl 0.1484 0.1585 'International Tables Vol C Tables 4.2.6.8 and 6.1.1.4'
Ni Ni 0.3393 1.1124 'International Tables Vol C Tables 4.2.6.8 and 6.1.1.4'
Se Se -0.0929 2.2259 'International Tables Vol C Tables 4.2.6.8 and 6.1.1.4'
Rh Rh -1.1178 0.9187 'International Tables Vol C Tables 4.2.6.8 and 6.1.1.4'

loop_
_geom_angle_atom_site_label_1
_geom_angle_atom_site_label_2
_geom_angle_atom_site_label_3
_geom_angle
_geom_angle_site_symmetry_1
_geom_angle_site_symmetry_3
Se3 Ni1 Se3 91.14(6) . 2_655
Se3 Ni1 Se1 172.69(3) . 2_655
Se3 Ni1 Se1 85.04(3) 2_655 2_655
Se3 Ni1 Se1 85.04(3) . .
Se3 Ni1 Se1 172.69(3) 2_655 .
Se1 Ni1 Se1 99.42(6) 2_655 .
C4 Rh1 C6 64.0(3) . .
C4 Rh1 C5 38.2(3) . .
C6 Rh1 C5 37.4(3) . .
C4 Rh1 C7 63.2(3) . .
C6 Rh1 C7 37.8(2) . .
C5 Rh1 C7 62.2(3) . .
C4 Rh1 C3 38.7(3) . .
C6 Rh1 C3 63.0(3) . .
C5 Rh1 C3 63.1(3) . .
C7 Rh1 C3 36.6(2) . .
C4 Rh1 Se3 116.0(2) . .
C6 Rh1 Se3 103.2(2) . .
C5 Rh1 Se3 92.1(2) . .
C7 Rh1 Se3 139.8(2) . .
C3 Rh1 Se3 153.8(2) . .
C4 Rh1 Se1 159.4(2) . .
C6 Rh1 Se1 101.5(2) . .
C5 Rh1 Se1 135.4(2) . .
C7 Rh1 Se1 96.30(19) . .
C3 Rh1 Se1 122.7(2) . .
Se3 Rh1 Se1 80.47(3) . .
C4 Rh1 Se2 99.1(2) . .
C6 Rh1 Se2 159.7(2) . .
C5 Rh1 Se2 133.0(2) . .
C7 Rh1 Se2 125.9(2) . .
C3 Rh1 Se2 96.8(2) . .
Se3 Rh1 Se2 94.26(3) . .
Se1 Rh1 Se2 91.52(3) . .
C1 Se1 Ni1 104.71(18) . .
C1 Se1 Rh1 103.56(18) . .
Ni1 Se1 Rh1 96.10(4) . .
C2 Se2 Rh1 103.3(2) . .
C13 Se3 Ni1 104.1(2) . .
C13 Se3 Rh1 111.4(2) . .
Ni1 Se3 Rh1 97.99(4) . .
C1 B3 C2 57.7(4) . .
C1 B3 B11 103.6(6) . .
C2 B3 B11 58.5(4) . .
C1 B3 B10 102.3(6) . .
C2 B3 B10 104.5(6) . .
B11 B3 B10 59.9(5) . .
C1 B3 B4 57.6(4) . .
C2 B3 B4 104.4(6) . .
B11 B3 B4 106.1(6) . .
B10 B3 B4 58.2(5) . .
C1 B3 H3 125.5 . .
C2 B3 H3 123.9 . .
B11 B3 H3 122.8 . .
B10 B3 H3 124.1 . .
B4 B3 H3 123.4 . .
C1 B4 B10 105.3(6) . .
C1 B4 B9 105.6(5) . .
B10 B4 B9 60.0(5) . .
C1 B4 B5 59.4(4) . .
B10 B4 B5 108.7(6) . .
B9 B4 B5 60.3(5) . .
C1 B4 B3 59.1(4) . .
B10 B4 B3 60.6(5) . .
B9 B4 B3 109.2(6) . .
B5 B4 B3 109.6(5) . .
C1 B4 H4 124.3 . .
B10 B4 H4 122.2 . .
B9 B4 H4 121.9 . .
B5 B4 H4 120.7 . .
B3 B4 H4 120.5 . .
C1 B5 B4 57.9(4) . .
C1 B5 B8 104.6(6) . .
B4 B5 B8 107.3(7) . .
C1 B5 B9 103.9(7) . .
B4 B5 B9 59.7(5) . .
B8 B5 B9 59.7(5) . .
C1 B5 B6 58.3(4) . .
B4 B5 B6 106.6(6) . .
B8 B5 B6 60.2(5) . .
B9 B5 B6 107.2(7) . .
C1 B5 H5 125.1 . .
B4 B5 H5 122.3 . .
B8 B5 H5 122.3 . .
B9 B5 H5 122.8 . .
B6 B5 H5 122.0 . .
C1 B6 C2 57.8(4) . .
C1 B6 B7 104.5(6) . .
C2 B6 B7 59.4(5) . .
C1 B6 B8 104.6(5) . .
C2 B6 B8 106.3(6) . .
B7 B6 B8 59.8(5) . .
C1 B6 B5 58.9(4) . .
C2 B6 B5 106.2(6) . .
B7 B6 B5 107.4(6) . .
B8 B6 B5 59.6(5) . .
C1 B6 H6 124.6 . .
C2 B6 H6 123.0 . .
B7 B6 H6 122.5 . .
B8 B6 H6 122.9 . .
B5 B6 H6 122.1 . .
C2 B7 B12 106.1(6) . .
C2 B7 B11 58.2(5) . .
B12 B7 B11 60.6(6) . .
C2 B7 B6 59.1(4) . .
B12 B7 B6 108.8(7) . .
B11 B7 B6 107.5(6) . .
C2 B7 B8 106.6(6) . .
B12 B7 B8 60.8(6) . .
B11 B7 B8 109.1(7) . .
B6 B7 B8 60.5(5) . .
C2 B7 H7 123.9 . .
B12 B7 H7 121.4 . .
B11 B7 H7 121.7 . .
B6 B7 H7 121.5 . .
B8 B7 H7 121.1 . .
B9 B8 B7 106.8(8) . .
B9 B8 B5 60.3(5) . .
B7 B8 B5 107.8(7) . .
B9 B8 B12 59.5(5) . .
B7 B8 B12 58.9(6) . .
B5 B8 B12 107.6(7) . .
B9 B8 B6 107.7(6) . .
B7 B8 B6 59.7(5) . .
B5 B8 B6 60.2(5) . .
B12 B8 B6 106.7(7) . .
B9 B8 H8 122.1 . .
B7 B8 H8 122.4 . .
B5 B8 H8 121.4 . .
B12 B8 H8 122.7 . .
B6 B8 H8 122.0 . .
B10 B9 B12 60.0(6) . .
B10 B9 B4 59.2(5) . .
B12 B9 B4 107.3(7) . .
B10 B9 B8 108.5(7) . .
B12 B9 B8 60.7(5) . .
B4 B9 B8 107.9(6) . .
B10 B9 B5 107.7(6) . .
B12 B9 B5 108.4(6) . .
B4 B9 B5 60.0(5) . .
B8 B9 B5 60.1(5) . .
B10 B9 H9 121.9 . .
B12 B9 H9 121.6 . .
B4 B9 H9 122.4 . .
B8 B9 H9 121.3 . .
B5 B9 H9 121.6 . .
B4 B10 B9 60.8(5) . .
B4 B10 B12 108.8(8) . .
B9 B10 B12 60.2(6) . .
B4 B10 B11 108.1(6) . .
B9 B10 B11 108.7(7) . .
B12 B10 B11 60.4(5) . .
B4 B10 B3 61.2(5) . .
B9 B10 B3 110.3(7) . .
B12 B10 B3 108.9(6) . .
B11 B10 B3 59.4(5) . .
B4 B10 H10 121.1 . .
B9 B10 H10 120.6 . .
B12 B10 H10 121.3 . .
B11 B10 H10 122.0 . .
B3 B10 H10 120.7 . .
C2 B11 B3 59.8(4) . .
C2 B11 B7 60.1(5) . .
B3 B11 B7 109.6(7) . .
C2 B11 B10 106.1(6) . .
B3 B11 B10 60.7(5) . .
B7 B11 B10 107.0(8) . .
C2 B11 B12 106.5(7) . .
B3 B11 B12 109.3(7) . .
B7 B11 B12 59.3(6) . .
B10 B11 B12 59.6(5) . .
C2 B11 H11 123.0 . .
B3 B11 H11 120.1 . .
B7 B11 H11 121.5 . .
B10 B11 H11 122.7 . .
B12 B11 H11 122.1 . .
B7 B12 B10 108.0(7) . .
B7 B12 B9 108.2(7) . .
B10 B12 B9 59.8(5) . .
B7 B12 B11 60.1(5) . .
B10 B12 B11 60.1(5) . .
B9 B12 B11 108.1(7) . .
B7 B12 B8 60.3(5) . .
B10 B12 B8 107.7(7) . .
B9 B12 B8 59.9(6) . .
B11 B12 B8 108.2(7) . .
B7 B12 H12 121.5 . .
B10 B12 H12 121.9 . .
B9 B12 H12 121.8 . .
B11 B12 H12 121.6 . .
B8 B12 H12 121.7 . .
C2 C1 B4 111.8(5) . .
C2 C1 B6 61.8(4) . .
B4 C1 B6 114.1(5) . .
C2 C1 B5 112.6(5) . .
B4 C1 B5 62.6(5) . .
B6 C1 B5 62.8(4) . .
C2 C1 B3 61.3(4) . .
B4 C1 B3 63.3(5) . .
B6 C1 B3 114.5(5) . .
B5 C1 B3 115.7(6) . .
C2 C1 Se1 117.4(4) . .
B4 C1 Se1 122.1(4) . .
B6 C1 Se1 114.9(4) . .
B5 C1 Se1 118.7(5) . .
B3 C1 Se1 118.2(5) . .
C1 C2 B11 108.6(5) . .
C1 C2 B3 61.0(4) . .
B11 C2 B3 61.7(5) . .
C1 C2 B6 60.4(4) . .
B11 C2 B6 112.2(6) . .
B3 C2 B6 113.1(6) . .
C1 C2 B7 108.2(6) . .
B11 C2 B7 61.6(5) . .
B3 C2 B7 112.3(6) . .
B6 C2 B7 61.5(5) . .
C1 C2 Se2 120.1(4) . .
B11 C2 Se2 122.8(5) . .
B3 C2 Se2 118.8(5) . .
B6 C2 Se2 116.7(5) . .
B7 C2 Se2 121.5(5) . .
C7 C3 C4 107.2(7) . .
C7 C3 C8 128.3(8) . .
C4 C3 C8 124.5(8) . .
C7 C3 Rh1 71.1(4) . .
C4 C3 Rh1 68.8(4) . .
C8 C3 Rh1 126.7(5) . .
C5 C4 C3 106.4(7) . .
C5 C4 C9 126.6(9) . .
C3 C4 C9 126.3(9) . .
C5 C4 Rh1 71.8(4) . .
C3 C4 Rh1 72.5(4) . .
C9 C4 Rh1 127.9(5) . .
C6 C5 C4 108.7(7) . .
C6 C5 C10 125.9(9) . .
C4 C5 C10 125.4(9) . .
C6 C5 Rh1 70.3(4) . .
C4 C5 Rh1 69.9(4) . .
C10 C5 Rh1 127.3(5) . .
C5 C6 C7 107.7(7) . .
C5 C6 C11 126.6(8) . .
C7 C6 C11 125.4(8) . .
C5 C6 Rh1 72.3(4) . .
C7 C6 Rh1 72.4(4) . .
C11 C6 Rh1 124.6(5) . .
C3 C7 C6 109.7(7) . .
C3 C7 C12 125.4(8) . .
C6 C7 C12 124.8(8) . .
C3 C7 Rh1 72.3(4) . .
C6 C7 Rh1 69.8(4) . .
C12 C7 Rh1 126.6(5) . .
C3 C8 H8A 109.5 . .
C3 C8 H8B 109.5 . .
H8A C8 H8B 109.5 . .
C3 C8 H8C 109.5 . .
H8A C8 H8C 109.5 . .
H8B C8 H8C 109.5 . .
C4 C9 H9A 109.5 . .
C4 C9 H9B 109.5 . .
H9A C9 H9B 109.5 . .
C4 C9 H9C 109.5 . .
H9A C9 H9C 109.5 . .
H9B C9 H9C 109.5 . .
C5 C10 H10A 109.5 . .
C5 C10 H10B 109.5 . .
H10A C10 H10B 109.5 . .
C5 C10 H10C 109.5 . .
H10A C10 H10C 109.5 . .
H10B C10 H10C 109.5 . .
C6 C11 H11A 109.5 . .
C6 C11 H11B 109.5 . .
H11A C11 H11B 109.5 . .
C6 C11 H11C 109.5 . .
H11A C11 H11C 109.5 . .
H11B C11 H11C 109.5 . .
C7 C12 H12A 109.5 . .
C7 C12 H12B 109.5 . .
H12A C12 H12B 109.5 . .
C7 C12 H12C 109.5 . .
H12A C12 H12C 109.5 . .
H12B C12 H12C 109.5 . .
C14 C13 Se3 112.6(5) . .
C14 C13 H13A 109.1 . .
Se3 C13 H13A 109.1 . .
C14 C13 H13B 109.1 . .
Se3 C13 H13B 109.1 . .
H13A C13 H13B 107.8 . .
C15 C14 C13 113.4(7) . .
C15 C14 H14A 108.9 . .
C13 C14 H14A 108.9 . .
C15 C14 H14B 108.9 . .
C13 C14 H14B 108.9 . .
H14A C14 H14B 107.7 . .
C16 C15 C14 114.5(9) . .
C16 C15 H15A 108.6 . .
C14 C15 H15A 108.6 . .
C16 C15 H15B 108.6 . .
C14 C15 H15B 108.6 . .
H15A C15 H15B 107.6 . .
C15 C16 H16A 109.5 . .
C15 C16 H16B 109.5 . .
H16A C16 H16B 109.5 . .
C15 C16 H16C 109.5 . .
H16A C16 H16C 109.5 . .
H16B C16 H16C 109.5 . .
Cl1 C17 Cl1 94.9(12) . 2_755

loop_
_geom_bond_atom_site_label_1
_geom_bond_atom_site_label_2
_geom_bond_distance
_geom_bond_site_symmetry_2
Ni1 Se3 2.3119(11) .
Ni1 Se3 2.3119(11) 2_655
Ni1 Se1 2.3727(11) 2_655
Ni1 Se1 2.3727(11) .
Rh1 C4 2.167(6) .
Rh1 C6 2.168(7) .
Rh1 C5 2.192(7) .
Rh1 C7 2.201(6) .
Rh1 C3 2.217(7) .
Rh1 Se3 2.4459(10) .
Rh1 Se1 2.4562(9) .
Rh1 Se2 2.4643(11) .
Se1 C1 1.968(6) .
Se2 C2 1.924(7) .
Se3 C13 1.934(7) .
B3 C1 1.711(10) .
B3 C2 1.716(10) .
B3 B11 1.747(12) .
B3 B10 1.771(12) .
B3 B4 1.781(11) .
B3 H3 1.1000 .
B4 C1 1.682(9) .
B4 B10 1.728(12) .
B4 B9 1.757(11) .
B4 B5 1.763(11) .
B4 H4 1.1000 .
B5 C1 1.710(10) .
B5 B8 1.765(12) .
B5 B9 1.769(13) .
B5 B6 1.777(11) .
B5 H5 1.1000 .
B6 C1 1.700(9) .
B6 C2 1.722(10) .
B6 B7 1.763(12) .
B6 B8 1.776(12) .
B6 H6 1.1000 .
B7 C2 1.726(11) .
B7 B12 1.739(12) .
B7 B11 1.752(13) .
B7 B8 1.763(14) .
B7 H7 1.1000 .
B8 B9 1.758(12) .
B8 B12 1.772(14) .
B8 H8 1.1000 .
B9 B10 1.744(14) .
B9 B12 1.751(13) .
B9 H9 1.1000 .
B10 B12 1.747(13) .
B10 B11 1.756(12) .
B10 H10 1.1000 .
B11 C2 1.693(10) .
B11 B12 1.762(14) .
B11 H11 1.1000 .
B12 H12 1.1000 .
C1 C2 1.654(9) .
C3 C7 1.388(9) .
C3 C4 1.454(10) .
C3 C8 1.511(9) .
C4 C5 1.428(10) .
C4 C9 1.501(9) .
C5 C6 1.397(10) .
C5 C10 1.502(9) .
C6 C7 1.414(9) .
C6 C11 1.523(10) .
C7 C12 1.515(9) .
C8 H8A 0.9600 .
C8 H8B 0.9600 .
C8 H8C 0.9600 .
C9 H9A 0.9600 .
C9 H9B 0.9600 .
C9 H9C 0.9600 .
C10 H10A 0.9600 .
C10 H10B 0.9600 .
C10 H10C 0.9600 .
C11 H11A 0.9600 .
C11 H11B 0.9600 .
C11 H11C 0.9600 .
C12 H12A 0.9600 .
C12 H12B 0.9600 .
C12 H12C 0.9600 .
C13 C14 1.531(9) .
C13 H13A 0.9700 .
C13 H13B 0.9700 .
C14 C15 1.470(10) .
C14 H14A 0.9700 .
C14 H14B 0.9700 .
C15 C16 1.469(10) .
C15 H15A 0.9700 .
C15 H15B 0.9700 .
C16 H16A 0.9600 .
C16 H16B 0.9600 .
C16 H16C 0.9600 .
C17 Cl1 1.822(15) .
C17 Cl1 1.822(15) 2_755
